data_4130521
loop_
_publ_author_name
'Cheng, Chuyang'
'Cheng, Tao'
'Xiao, Hai'
'Krzyaniak, Matthew D.'
'Wang, Yuping'
'McGonigal, Paul R.'
'Frasconi, Marco'
'Barnes, Jonathan C.'
'Fahrenbach, Albert C.'
'Wasielewski, Michael R.'
'Goddard, 3rd, William A'
'Stoddart, J. Fraser'

_publ_section_title
;
 Influence of Constitution and Charge on Radical Pairing Interactions in
 Tris-radical Tricationic Complexes.
;
_journal_issue 26
_journal_name_full 'Journal of the American Chemical Society'
_journal_page_first 8288
_journal_page_last 8300
_journal_paper_doi 10.1021/jacs.6b04343
_journal_volume 138
_journal_year 2016
_chemical_formula_moiety '4(F6 P), C36 H32 N4, C23 H30 N3'
_chemical_formula_sum 'C59 H62 F24 N7 P4'
_chemical_formula_weight 1449.03
_space_group_crystal_system triclinic
_space_group_IT_number 2
_space_group_name_Hall '-P 1'
_space_group_name_H-M_alt 'P -1'
_atom_sites_solution_hydrogens geom
_atom_sites_solution_primary dual
_audit_creation_date 2014-09-05
_audit_creation_method
;
Olex2 1.2
(compiled 2014.08.28 svn.r2986 for OlexSys, GUI svn.r4874)
;
_cell_angle_alpha 75.037(13)
_cell_angle_beta 70.814(13)
_cell_angle_gamma 62.956(14)
_cell_formula_units_Z 2
_cell_length_a 16.640(4)
_cell_length_b 16.710(3)
_cell_length_c 17.160(4)
_cell_measurement_reflns_used 2199
_cell_measurement_temperature 100(2)
_cell_measurement_theta_max 51.678
_cell_measurement_theta_min 3.311
_cell_volume 3980.0(16)
_computing_cell_refinement 'SAINT V7.23A (Bruker, 2005)'
_computing_data_collection 'APEX2 V2.1-4 (Bruker, 2007)'
_computing_data_reduction 'Bruker SAINT'
_computing_molecular_graphics 'Olex2 (Dolomanov et al., 2009)'
_computing_publication_material 'Olex2 (Dolomanov et al., 2009)'
_computing_structure_refinement 'XL (Sheldrick, 2008)'
_computing_structure_solution 'XM (Sheldrick, 2008)'
_diffrn_ambient_temperature 100.02
_diffrn_detector_area_resol_mean 8
_diffrn_measured_fraction_theta_full 0.598
_diffrn_measured_fraction_theta_max 0.888
_diffrn_measurement_device_type 'Bruker Kappa APEX CCD area detector'
_diffrn_measurement_method '\w and \f scans'
_diffrn_radiation_monochromator 'MX optics'
_diffrn_radiation_type CuK\a
_diffrn_radiation_wavelength 1.54178
_diffrn_reflns_av_R_equivalents 0.0596
_diffrn_reflns_av_unetI/netI 0.1371
_diffrn_reflns_Laue_measured_fraction_full 0.598
_diffrn_reflns_Laue_measured_fraction_max 0.888
_diffrn_reflns_limit_h_max 17
_diffrn_reflns_limit_h_min -15
_diffrn_reflns_limit_k_max 17
_diffrn_reflns_limit_k_min -16
_diffrn_reflns_limit_l_max 16
_diffrn_reflns_limit_l_min -17
_diffrn_reflns_number 12511
_diffrn_reflns_point_group_measured_fraction_full 0.598
_diffrn_reflns_point_group_measured_fraction_max 0.888
_diffrn_reflns_theta_full 67.679
_diffrn_reflns_theta_max 54.161
_diffrn_reflns_theta_min 2.749
_diffrn_source 'sealed tube'
_exptl_absorpt_coefficient_mu 1.710
_exptl_absorpt_correction_T_max 0.7507
_exptl_absorpt_correction_T_min 0.6063
_exptl_absorpt_correction_type multi-scan
_exptl_absorpt_process_details
;
SADABS-2012/1 (Bruker,2012) was used for absorption correction.
wR2(int) was 0.1261 before and 0.0414 after correction.
The Ratio of minimum to maximum transmission is 0.8076.
The \l/2 correction factor is 0.0015.
;
_exptl_crystal_colour purple
_exptl_crystal_density_diffrn 1.209
_exptl_crystal_description block
_exptl_crystal_F_000 1482
_exptl_crystal_size_max 0.125
_exptl_crystal_size_mid 0.077
_exptl_crystal_size_min 0.034
_refine_diff_density_max 0.543
_refine_diff_density_min -0.374
_refine_diff_density_rms 0.099
_refine_ls_extinction_method none
_refine_ls_goodness_of_fit_ref 0.929
_refine_ls_hydrogen_treatment constr
_refine_ls_matrix_type full
_refine_ls_number_parameters 877
_refine_ls_number_reflns 8609
_refine_ls_number_restraints 1263
_refine_ls_restrained_S_all 0.920
_refine_ls_R_factor_all 0.1916
_refine_ls_R_factor_gt 0.1078
_refine_ls_shift/su_max 0.000
_refine_ls_shift/su_mean 0.000
_refine_ls_structure_factor_coef Fsqd
_refine_ls_weighting_details 'w=1/[\s^2^(Fo^2^)+(0.1813P)^2^] where P=(Fo^2^+2Fc^2^)/3'
_refine_ls_weighting_scheme calc
_refine_ls_wR_factor_gt 0.2756
_refine_ls_wR_factor_ref 0.3129
_reflns_Friedel_coverage 0.000
_reflns_number_gt 3641
_reflns_number_total 8609
_reflns_threshold_expression 'I > 2\s(I)'
_cod_data_source_file ja6b04343_si_007.cif
_cod_data_source_block n3735
_cod_original_cell_volume 3979.9(16)
_cod_database_code 4130521
_shelxl_version_number 2014-3
_shelx_space_group_comment
;
The symmetry employed for this shelxl refinement is uniquely defined
by the following loop, which should always be used as a source of
symmetry information in preference to the above space-group names.
They are only intended as comments.
;
_shelx_estimated_absorpt_t_max 0.944
_shelx_estimated_absorpt_t_min 0.815
_olex2_refinement_description
;
1. Fixed Uiso
 At 1.2 times of:
  All C(H) groups, All C(H,H) groups
 At 1.5 times of:
  All C(H,H,H) groups
2. Restrained distances
 N7-C57A \\sim N7-C57
 with sigma of 0.02
 C58A-C57A \\sim C58-C57 \\sim C59A-C58A \\sim C59-C58
 with sigma of 0.02
3. Rigid bond restraints
 C34, N1, C1, C5, C36, C2, C4, C33, C3, C32, C6, C31, C35, C7, C10, C30, C8,
 C9, C29, N2, N4, C11, C26, C27, C12, C25, C28, C13, C17, C24, C14, C16, C21,
 C15, C20, C22, C18, C19, C23, N3
 with sigma for 1-2 distances of 0.01 and sigma for 1-3 distances of 0.01
 C57A, C57, C58A, C58, C59A, C59
 with sigma for 1-2 distances of 0.01 and sigma for 1-3 distances of 0.01
4. Uiso/Uaniso restraints and constraints
C34 \\sim N1 \\sim C1 \\sim C5 \\sim C36 \\sim C2 \\sim C4 \\sim C33 \\sim C3
\\sim C32 \\sim C6 \\sim C31 \\sim C35 \\sim C7 \\sim C10 \\sim C30 \\sim C8
\\sim C9 \\sim C29 \\sim N2 \\sim N4 \\sim C11 \\sim C26 \\sim C27 \\sim C12
\\sim C25 \\sim C28 \\sim C13 \\sim C17 \\sim C24 \\sim C14 \\sim C16 \\sim C21
\\sim C15 \\sim C20 \\sim C22 \\sim C18 \\sim C19 \\sim C23 \\sim N3: within
1.7A with sigma of 0.02 and sigma for terminal atoms of 0.04
C57A \\sim C57 \\sim C58A \\sim C58 \\sim C59A \\sim C59: within 1.7A with
sigma of 0.02 and sigma for terminal atoms of 0.04
Uanis(C3) \\sim Ueq: with sigma of 0.1 and sigma for terminal atoms of 0.2
5. Rigid body (RIGU) restrains
 All non-hydrogen atoms
 with sigma for 1-2 distances of 0.004 and sigma for 1-3 distances of 0.004
6. Others
 Sof(C57A)=Sof(H57C)=Sof(H57D)=Sof(C58A)=Sof(H58C)=Sof(H58D)=Sof(C59A)=
 Sof(H59D)=Sof(H59E)=Sof(H59F)=1-FVAR(1)
 Sof(C57)=Sof(H57A)=Sof(H57B)=Sof(C58)=Sof(H58A)=Sof(H58B)=Sof(C59)=Sof(H59A)=
 Sof(H59B)=Sof(H59C)=FVAR(1)
7.a Secondary CH2 refined with riding coordinates:
 C11(H11A,H11B), C18(H18A,H18B), C29(H29A,H29B), C36(H36A,H36B), C44(H44A,
 H44B), C45(H45A,H45B), C46(H46A,H46B), C57(H57A,H57B), C58(H58A,H58B),
 C57A(H57C,H57D), C58A(H58C,H58D)
7.b Me refined with riding coordinates:
 C59(H59A,H59B,H59C), C59A(H59D,H59E,H59F)
7.c Aromatic/amide H refined with riding coordinates:
 C1(H1), C2(H2), C4(H4), C5(H5), C7(H7), C8(H8), C9(H9), C10(H10), C13(H13),
 C14(H14), C16(H16), C17(H17), C19(H19), C20(H20), C22(H22), C23(H23), C25(H25),
  C26(H26), C27(H27), C28(H28), C31(H31), C32(H32), C34(H34), C35(H35),
 C37(H37), C39(H39), C41(H41), C47(H47), C48(H48), C50(H50), C51(H51), C53(H53),
  C54(H54), C55(H55), C56(H56)
7.d Idealised Me refined as rotating group:
 C42(H42A,H42B,H42C), C43(H43A,H43B,H43C)
;
_smtbx_masks_special_details
;
The solvent masking procedure as implemented in Olex2 was used to remove the
electronic contribution of solvent molecules from the refinement.  As the exact
solvent content is not known, only the atoms used in the refinement model are
reported in the formula here.

Total solvent accessible volume / cell = 1117.1 Ang^3^ [28.1%]
Total electron count / cell = 151.4
;
_olex2_submission_original_sample_id ccy_7_29
_olex2_submission_special_instructions 'No special instructions were received'

loop_
_space_group_symop_operation_xyz
'x, y, z'
'-x, -y, -z'

loop_
_atom_site_label
_atom_site_type_symbol
_atom_site_fract_x
_atom_site_fract_y
_atom_site_fract_z
_atom_site_U_iso_or_equiv
_atom_site_adp_type
_atom_site_occupancy
_atom_site_site_symmetry_order
_atom_site_calc_flag
_atom_site_refinement_flags_posn
_atom_site_refinement_flags_adp
_atom_site_refinement_flags_occupancy
_atom_site_disorder_assembly
_atom_site_disorder_group
P1 P 0.8499(2) 0.78244(19) 0.27047(16) 0.0648(8) Uani 1 1 d . . . . .
F1 F 0.8009(4) 0.8917(3) 0.2605(3) 0.0619(14) Uani 1 1 d . . . . .
F2 F 0.7603(4) 0.7780(4) 0.3396(3) 0.0773(16) Uani 1 1 d . . . . .
F3 F 0.8060(4) 0.7832(3) 0.1999(3) 0.0759(16) Uani 1 1 d . . . . .
F4 F 0.8985(4) 0.6760(4) 0.2796(4) 0.0884(18) Uani 1 1 d . . . . .
F5 F 0.9389(4) 0.7877(4) 0.2026(4) 0.0930(19) Uani 1 1 d . . . . .
F6 F 0.8937(5) 0.7837(5) 0.3403(4) 0.098(2) Uani 1 1 d . . . . .
P2 P 1.2740(2) 1.35361(19) -0.02374(19) 0.0713(9) Uani 1 1 d . . . . .
F7 F 1.3504(6) 1.2885(5) -0.0830(4) 0.123(2) Uani 1 1 d . . . . .
F8 F 1.3087(5) 1.2878(4) 0.0544(4) 0.101(2) Uani 1 1 d . . . . .
F9 F 1.2357(5) 1.4208(5) -0.0991(5) 0.121(2) Uani 1 1 d . . . . .
F10 F 1.3394(6) 1.4035(5) -0.0348(4) 0.119(2) Uani 1 1 d . . . . .
F11 F 1.1992(7) 1.4205(6) 0.0341(5) 0.172(4) Uani 1 1 d . . . . .
F12 F 1.2153(6) 1.2983(5) -0.0183(5) 0.129(2) Uani 1 1 d . . . . .
P3 P 1.6454(2) 1.21241(18) 0.22906(16) 0.0609(8) Uani 1 1 d . . . . .
F13 F 1.6993(4) 1.1054(3) 0.2450(3) 0.0625(14) Uani 1 1 d . . . . .
F14 F 1.7352(5) 1.2173(4) 0.1690(5) 0.118(2) Uani 1 1 d . . . . .
F15 F 1.5923(5) 1.3197(4) 0.2100(4) 0.095(2) Uani 1 1 d . . . . .
F16 F 1.6756(6) 1.2193(4) 0.3040(5) 0.120(2) Uani 1 1 d . . . . .
F17 F 1.6144(5) 1.2000(4) 0.1579(5) 0.109(2) Uani 1 1 d . . . . .
F18 F 1.5569(5) 1.2030(5) 0.2940(5) 0.130(3) Uani 1 1 d . . . . .
P4 P 1.2120(2) 0.6496(2) 0.48833(19) 0.0814(11) Uani 1 1 d . . . . .
F19 F 1.1821(5) 0.7275(4) 0.4145(4) 0.0920(19) Uani 1 1 d . . . . .
F20 F 1.2414(5) 0.5720(4) 0.5603(4) 0.105(2) Uani 1 1 d . . . . .
F21 F 1.2602(5) 0.5788(4) 0.4238(4) 0.100(2) Uani 1 1 d . . . . .
F22 F 1.1630(6) 0.7212(4) 0.5536(4) 0.123(3) Uani 1 1 d . . . . .
F23 F 1.3063(5) 0.6606(5) 0.4665(4) 0.111(2) Uani 1 1 d . . . . .
F24 F 1.1186(5) 0.6365(5) 0.5055(5) 0.126(2) Uani 1 1 d . . . . .
N1 N 1.3214(5) 0.9975(5) -0.0400(4) 0.0517(17) Uani 1 1 d . U . . .
N2 N 1.5440(5) 0.9842(6) 0.2492(5) 0.0594(19) Uani 1 1 d . U . . .
N3 N 1.1740(5) 1.0100(6) 0.5366(4) 0.0536(18) Uani 1 1 d . U . . .
N4 N 0.9492(5) 1.0204(5) 0.2461(4) 0.0472(17) Uani 1 1 d . U . . .
C1 C 1.3780(6) 0.9191(6) -0.0075(5) 0.047(2) Uani 1 1 d . U . . .
H1 H 1.3882 0.8647 -0.0244 0.056 Uiso 1 1 calc R . . . .
C2 C 1.4220(6) 0.9138(6) 0.0489(5) 0.0460(19) Uani 1 1 d . U . . .
H2 H 1.4599 0.8561 0.0724 0.055 Uiso 1 1 calc R . . . .
C3 C 1.4121(5) 0.9916(5) 0.0726(5) 0.0387(17) Uani 1 1 d . U . . .
C4 C 1.3525(6) 1.0754(6) 0.0364(5) 0.0410(19) Uani 1 1 d . U . . .
H4 H 1.3425 1.1308 0.0514 0.049 Uiso 1 1 calc R . . . .
C5 C 1.3094(6) 1.0768(6) -0.0198(5) 0.0421(19) Uani 1 1 d . U . . .
H5 H 1.2711 1.1331 -0.0449 0.051 Uiso 1 1 calc R . . . .
C6 C 1.4575(6) 0.9888(6) 0.1336(5) 0.0478(19) Uani 1 1 d . U . . .
C7 C 1.5168(6) 0.9057(6) 0.1720(6) 0.054(2) Uani 1 1 d . U . . .
H7 H 1.5277 0.8495 0.1584 0.065 Uiso 1 1 calc R . . . .
C8 C 1.5583(7) 0.9074(8) 0.2289(6) 0.065(2) Uani 1 1 d . U . . .
H8 H 1.5980 0.8520 0.2539 0.078 Uiso 1 1 calc R . . . .
C9 C 1.4888(6) 1.0652(7) 0.2147(6) 0.057(2) Uani 1 1 d . U . . .
H9 H 1.4796 1.1196 0.2308 0.068 Uiso 1 1 calc R . . . .
C10 C 1.4458(6) 1.0697(6) 0.1563(5) 0.049(2) Uani 1 1 d . U . . .
H10 H 1.4085 1.1268 0.1316 0.058 Uiso 1 1 calc R . . . .
C11 C 1.5730(7) 0.9835(8) 0.3246(6) 0.075(2) Uani 1 1 d . U . . .
H11A H 1.5892 1.0356 0.3168 0.090 Uiso 1 1 calc R . . . .
H11B H 1.6279 0.9269 0.3330 0.090 Uiso 1 1 calc R . . . .
C12 C 1.4898(7) 0.9897(8) 0.3997(6) 0.066(2) Uani 1 1 d . U . . .
C13 C 1.4771(7) 0.9112(8) 0.4437(6) 0.075(3) Uani 1 1 d . U . . .
H13 H 1.5239 0.8533 0.4309 0.090 Uiso 1 1 calc R . . . .
C14 C 1.3951(8) 0.9175(9) 0.5067(6) 0.075(3) Uani 1 1 d . U . . .
H14 H 1.3870 0.8643 0.5367 0.090 Uiso 1 1 calc R . . . .
C15 C 1.3279(8) 1.0009(9) 0.5240(6) 0.069(2) Uani 1 1 d . U . . .
C16 C 1.3406(8) 1.0770(9) 0.4833(6) 0.075(3) Uani 1 1 d . U . . .
H16 H 1.2947 1.1346 0.4979 0.090 Uiso 1 1 calc R . . . .
C17 C 1.4217(8) 1.0714(9) 0.4191(6) 0.070(3) Uani 1 1 d . U . . .
H17 H 1.4284 1.1253 0.3894 0.084 Uiso 1 1 calc R . . . .
C18 C 1.2367(7) 1.0079(9) 0.5847(5) 0.076(3) Uani 1 1 d . U . . .
H18A H 1.2079 1.0638 0.6114 0.092 Uiso 1 1 calc R . . . .
H18B H 1.2467 0.9552 0.6288 0.092 Uiso 1 1 calc R . . . .
C19 C 1.1190(7) 1.0906(7) 0.5002(5) 0.055(2) Uani 1 1 d . U . . .
H19 H 1.1114 1.1449 0.5151 0.066 Uiso 1 1 calc R . . . .
C20 C 1.0748(6) 1.0972(6) 0.4442(5) 0.0443(19) Uani 1 1 d . U . . .
H20 H 1.0367 1.1554 0.4218 0.053 Uiso 1 1 calc R . . . .
C21 C 1.0842(6) 1.0180(6) 0.4178(5) 0.0429(18) Uani 1 1 d . U . . .
C22 C 1.1420(6) 0.9340(7) 0.4608(5) 0.047(2) Uani 1 1 d . U . . .
H22 H 1.1490 0.8778 0.4504 0.056 Uiso 1 1 calc R . . . .
C23 C 1.1860(6) 0.9337(7) 0.5148(5) 0.052(2) Uani 1 1 d . U . . .
H23 H 1.2266 0.8774 0.5378 0.062 Uiso 1 1 calc R . . . .
C24 C 1.0375(6) 1.0191(6) 0.3611(4) 0.0376(17) Uani 1 1 d . U . . .
C25 C 0.9786(6) 1.1015(6) 0.3216(5) 0.0417(19) Uani 1 1 d . U . . .
H25 H 0.9667 1.1582 0.3351 0.050 Uiso 1 1 calc R . . . .
C26 C 0.9400(6) 1.0985(6) 0.2649(5) 0.048(2) Uani 1 1 d . U . . .
H26 H 0.9045 1.1541 0.2368 0.057 Uiso 1 1 calc R . . . .
C27 C 1.0028(6) 0.9417(6) 0.2863(5) 0.0411(19) Uani 1 1 d . U . . .
H27 H 1.0100 0.8860 0.2743 0.049 Uiso 1 1 calc R . . . .
C28 C 1.0453(5) 0.9384(6) 0.3411(4) 0.0345(18) Uani 1 1 d . U . . .
H28 H 1.0812 0.8814 0.3671 0.041 Uiso 1 1 calc R . . . .
C29 C 0.9251(7) 1.0215(7) 0.1722(5) 0.054(2) Uani 1 1 d . U . . .
H29A H 0.8702 1.0779 0.1634 0.065 Uiso 1 1 calc R . . . .
H29B H 0.9097 0.9692 0.1784 0.065 Uiso 1 1 calc R . . . .
C30 C 1.0089(7) 1.0166(6) 0.0977(5) 0.0448(19) Uani 1 1 d . U . . .
C31 C 1.0754(7) 0.9314(7) 0.0753(5) 0.052(2) Uani 1 1 d . U . . .
H31 H 1.0654 0.8780 0.1011 0.063 Uiso 1 1 calc R . . . .
C32 C 1.1580(7) 0.9270(6) 0.0132(5) 0.049(2) Uani 1 1 d . U . . .
H32 H 1.2069 0.8701 0.0001 0.059 Uiso 1 1 calc R . . . .
C33 C 1.1661(7) 1.0077(6) -0.0282(5) 0.051(2) Uani 1 1 d . U . . .
C34 C 1.0969(7) 1.0892(6) -0.0070(5) 0.047(2) Uani 1 1 d . U . . .
H34 H 1.1032 1.1438 -0.0350 0.057 Uiso 1 1 calc R . . . .
C35 C 1.0177(7) 1.0927(6) 0.0551(5) 0.052(2) Uani 1 1 d . U . . .
H35 H 0.9690 1.1498 0.0678 0.063 Uiso 1 1 calc R . . . .
C36 C 1.2593(7) 1.0026(7) -0.0877(6) 0.062(2) Uani 1 1 d . U . . .
H36A H 1.2884 0.9484 -0.1168 0.074 Uiso 1 1 calc R . . . .
H36B H 1.2492 1.0569 -0.1300 0.074 Uiso 1 1 calc R . . . .
N5 N 1.5245(8) 0.5044(6) 0.2386(6) 0.082(3) Uani 1 1 d . . . . .
N6 N 1.3175(6) 0.7895(5) 0.2559(5) 0.058(2) Uani 1 1 d . . . . .
N7 N 1.1572(7) 1.2598(6) 0.2378(5) 0.073(2) Uani 1 1 d . . . . .
C37 C 1.6155(10) 0.4803(7) 0.2171(7) 0.081(3) Uani 1 1 d . . . . .
H37 H 1.6440 0.5004 0.1627 0.097 Uiso 1 1 calc R . . . .
C38 C 1.6717(9) 0.4249(6) 0.2736(7) 0.072(3) Uani 1 1 d . . . . .
C39 C 1.6221(10) 0.3997(7) 0.3539(8) 0.092(3) Uani 1 1 d . . . . .
H39 H 1.6558 0.3619 0.3944 0.111 Uiso 1 1 calc R . . . .
C40 C 1.5267(9) 0.4285(7) 0.3749(8) 0.084(3) Uani 1 1 d . . . . .
C41 C 1.4805(10) 0.4788(7) 0.3181(8) 0.095(4) Uani 1 1 d . . . . .
H41 H 1.4149 0.4981 0.3322 0.113 Uiso 1 1 calc R . . . .
C42 C 1.7770(9) 0.3887(7) 0.2447(8) 0.096(4) Uani 1 1 d . . . . .
H42A H 1.8013 0.4011 0.2830 0.144 Uiso 1 1 calc GR . . . .
H42B H 1.7948 0.4185 0.1887 0.144 Uiso 1 1 calc GR . . . .
H42C H 1.8028 0.3232 0.2438 0.144 Uiso 1 1 calc GR . . . .
C43 C 1.4814(9) 0.3966(8) 0.4635(7) 0.099(4) Uani 1 1 d . . . . .
H43A H 1.4863 0.3353 0.4659 0.149 Uiso 1 1 calc GR . . . .
H43B H 1.4156 0.4380 0.4786 0.149 Uiso 1 1 calc GR . . . .
H43C H 1.5133 0.3961 0.5026 0.149 Uiso 1 1 calc GR . . . .
C44 C 1.4711(9) 0.5601(7) 0.1772(6) 0.079(3) Uani 1 1 d . . . . .
H44A H 1.4176 0.5446 0.1870 0.095 Uiso 1 1 calc R . . . .
H44B H 1.5109 0.5459 0.1209 0.095 Uiso 1 1 calc R . . . .
C45 C 1.4350(8) 0.6623(6) 0.1798(6) 0.068(3) Uani 1 1 d . . . . .
H45A H 1.4863 0.6765 0.1808 0.082 Uiso 1 1 calc R . . . .
H45B H 1.4130 0.6967 0.1292 0.082 Uiso 1 1 calc R . . . .
C46 C 1.3571(8) 0.6905(6) 0.2551(6) 0.068(3) Uani 1 1 d . . . . .
H46A H 1.3078 0.6725 0.2559 0.082 Uiso 1 1 calc R . . . .
H46B H 1.3803 0.6589 0.3057 0.082 Uiso 1 1 calc R . . . .
C47 C 1.2602(7) 0.8470(7) 0.2063(6) 0.059(2) Uani 1 1 d . . . . .
H47 H 1.2446 0.8227 0.1718 0.070 Uiso 1 1 calc R . . . .
C48 C 1.2259(7) 0.9345(6) 0.2044(5) 0.048(2) Uani 1 1 d . . . . .
H48 H 1.1839 0.9720 0.1704 0.058 Uiso 1 1 calc R . . . .
C49 C 1.2494(6) 0.9765(6) 0.2520(5) 0.041(2) Uani 1 1 d . . . . .
C50 C 1.3114(6) 0.9140(6) 0.3018(5) 0.047(2) Uani 1 1 d . . . . .
H50 H 1.3327 0.9358 0.3335 0.056 Uiso 1 1 calc R . . . .
C51 C 1.3406(7) 0.8229(7) 0.3043(6) 0.060(2) Uani 1 1 d . . . . .
H51 H 1.3781 0.7824 0.3412 0.072 Uiso 1 1 calc R . . . .
C52 C 1.2166(6) 1.0710(6) 0.2472(5) 0.044(2) Uani 1 1 d . . . . .
C53 C 1.1587(6) 1.1345(7) 0.1911(5) 0.057(2) Uani 1 1 d . . . . .
H53 H 1.1393 1.1142 0.1565 0.068 Uiso 1 1 calc R . . . .
C54 C 1.1330(7) 1.2275(7) 0.1907(6) 0.065(3) Uani 1 1 d . . . . .
H54 H 1.0959 1.2697 0.1541 0.078 Uiso 1 1 calc R . . . .
C55 C 1.2119(7) 1.2003(7) 0.2896(6) 0.056(2) Uani 1 1 d . . . . .
H55 H 1.2297 1.2238 0.3229 0.068 Uiso 1 1 calc R . . . .
C56 C 1.2411(6) 1.1125(6) 0.2955(5) 0.042(2) Uani 1 1 d . . . . .
H56 H 1.2795 1.0746 0.3324 0.050 Uiso 1 1 calc R . . . .
C57 C 1.1316(17) 1.3597(10) 0.2388(13) 0.082(5) Uani 0.64(2) 1 d . U P A 1
H57A H 1.1806 1.3657 0.2546 0.098 Uiso 0.64(2) 1 calc R . P A 1
H57B H 1.1275 1.3933 0.1826 0.098 Uiso 0.64(2) 1 calc R . P A 1
C58 C 1.0416(15) 1.3984(13) 0.2989(13) 0.104(6) Uani 0.64(2) 1 d . U P A 1
H58A H 1.0061 1.3687 0.2902 0.124 Uiso 0.64(2) 1 calc R . P A 1
H58B H 1.0579 1.3671 0.3525 0.124 Uiso 0.64(2) 1 calc R . P A 1
C59 C 0.9690(19) 1.4832(14) 0.322(2) 0.157(12) Uani 0.64(2) 1 d . U P A 1
H59A H 0.9208 1.4722 0.3693 0.235 Uiso 0.64(2) 1 calc R . P A 1
H59B H 0.9948 1.5169 0.3388 0.235 Uiso 0.64(2) 1 calc R . P A 1
H59C H 0.9418 1.5185 0.2752 0.235 Uiso 0.64(2) 1 calc R . P A 1
C57A C 1.087(3) 1.3580(16) 0.232(3) 0.094(7) Uani 0.36(2) 1 d . U P A 2
H57C H 1.1167 1.3937 0.2397 0.113 Uiso 0.36(2) 1 calc R . P A 2
H57D H 1.0819 1.3750 0.1735 0.113 Uiso 0.36(2) 1 calc R . P A 2
C58A C 0.990(3) 1.395(2) 0.283(2) 0.104(9) Uani 0.36(2) 1 d . U P A 2
H58C H 0.9498 1.3740 0.2691 0.125 Uiso 0.36(2) 1 calc R . P A 2
H58D H 0.9872 1.3786 0.3431 0.125 Uiso 0.36(2) 1 calc R . P A 2
C59A C 0.966(3) 1.490(2) 0.257(3) 0.122(12) Uani 0.36(2) 1 d . U P A 2
H59D H 0.9022 1.5249 0.2858 0.184 Uiso 0.36(2) 1 calc R . P A 2
H59E H 1.0088 1.5078 0.2697 0.184 Uiso 0.36(2) 1 calc R . P A 2
H59F H 0.9719 1.5033 0.1965 0.184 Uiso 0.36(2) 1 calc R . P A 2

loop_
_atom_site_aniso_label
_atom_site_aniso_U_11
_atom_site_aniso_U_22
_atom_site_aniso_U_33
_atom_site_aniso_U_23
_atom_site_aniso_U_13
_atom_site_aniso_U_12
P1 0.077(2) 0.0774(19) 0.0547(17) 0.0119(14) -0.0295(15) -0.0457(17)
F1 0.081(4) 0.078(3) 0.042(3) 0.005(2) -0.016(3) -0.050(3)
F2 0.079(4) 0.092(4) 0.068(3) 0.013(3) -0.021(3) -0.051(3)
F3 0.095(4) 0.073(3) 0.076(3) -0.005(3) -0.038(3) -0.037(3)
F4 0.079(4) 0.082(4) 0.103(4) 0.010(3) -0.031(3) -0.038(3)
F5 0.081(4) 0.097(4) 0.082(4) -0.003(3) -0.001(3) -0.038(3)
F6 0.109(5) 0.126(5) 0.080(4) 0.005(3) -0.046(3) -0.057(4)
P2 0.070(2) 0.0565(17) 0.069(2) -0.0016(15) -0.0008(16) -0.0251(16)
F7 0.140(6) 0.098(4) 0.103(5) -0.029(4) -0.012(4) -0.030(4)
F8 0.149(6) 0.075(4) 0.094(4) -0.009(3) -0.046(4) -0.049(4)
F9 0.128(6) 0.117(5) 0.109(5) 0.035(4) -0.040(4) -0.060(4)
F10 0.171(6) 0.125(5) 0.090(5) 0.013(4) -0.044(4) -0.088(5)
F11 0.178(7) 0.123(5) 0.121(5) -0.013(4) 0.010(5) -0.015(5)
F12 0.143(6) 0.126(5) 0.126(5) 0.039(4) -0.059(4) -0.071(5)
P3 0.064(2) 0.0699(18) 0.0595(18) -0.0166(13) -0.0186(15) -0.0295(15)
F13 0.061(3) 0.069(3) 0.062(3) -0.013(2) -0.015(3) -0.028(3)
F14 0.094(4) 0.090(4) 0.138(5) 0.026(4) -0.021(4) -0.038(4)
F15 0.120(5) 0.067(3) 0.100(4) -0.022(3) -0.040(4) -0.024(3)
F16 0.185(7) 0.069(4) 0.136(5) -0.014(3) -0.089(5) -0.044(4)
F17 0.127(5) 0.083(4) 0.137(5) -0.030(4) -0.077(4) -0.021(4)
F18 0.076(4) 0.101(5) 0.161(6) -0.025(4) 0.012(4) -0.015(4)
P4 0.079(2) 0.0646(18) 0.067(2) 0.0010(16) 0.0112(17) -0.0255(17)
F19 0.107(5) 0.084(4) 0.069(4) 0.000(3) -0.007(3) -0.040(3)
F20 0.121(5) 0.072(4) 0.083(4) 0.007(3) 0.005(3) -0.036(3)
F21 0.095(5) 0.090(4) 0.092(4) -0.008(3) 0.005(3) -0.039(3)
F22 0.158(6) 0.088(4) 0.083(4) 0.000(3) -0.008(4) -0.035(4)
F23 0.128(5) 0.137(5) 0.067(4) 0.029(4) -0.019(4) -0.078(4)
F24 0.101(5) 0.140(6) 0.107(5) 0.010(4) 0.006(4) -0.058(4)
N1 0.055(4) 0.059(4) 0.034(4) -0.001(3) 0.001(3) -0.028(3)
N2 0.038(4) 0.081(4) 0.069(4) 0.008(4) -0.017(3) -0.039(4)
N3 0.044(4) 0.113(5) 0.019(4) -0.010(3) -0.004(3) -0.047(4)
N4 0.044(4) 0.072(4) 0.035(3) -0.006(3) -0.013(3) -0.030(3)
C1 0.044(5) 0.049(4) 0.033(5) -0.007(3) 0.016(3) -0.023(4)
C2 0.037(5) 0.047(4) 0.039(5) 0.001(3) 0.010(3) -0.021(4)
C3 0.017(4) 0.048(4) 0.034(4) 0.000(3) 0.017(3) -0.018(3)
C4 0.029(4) 0.048(4) 0.029(4) -0.008(3) 0.014(3) -0.014(3)
C5 0.037(5) 0.047(4) 0.028(4) -0.005(3) 0.006(3) -0.013(4)
C6 0.028(4) 0.060(4) 0.051(4) 0.002(3) 0.007(3) -0.030(4)
C7 0.030(5) 0.066(4) 0.066(5) 0.010(4) -0.006(4) -0.032(4)
C8 0.036(5) 0.082(5) 0.081(6) 0.010(4) -0.013(4) -0.037(4)
C9 0.036(5) 0.080(5) 0.059(5) 0.010(4) -0.004(4) -0.041(4)
C10 0.024(5) 0.064(4) 0.058(5) 0.000(4) -0.001(4) -0.028(4)
C11 0.047(5) 0.107(6) 0.083(5) 0.006(4) -0.031(4) -0.041(5)
C12 0.046(5) 0.117(6) 0.063(5) 0.002(4) -0.039(4) -0.047(4)
C13 0.056(5) 0.118(6) 0.067(6) 0.004(5) -0.032(4) -0.046(5)
C14 0.057(5) 0.133(6) 0.062(6) 0.000(5) -0.034(4) -0.054(5)
C15 0.062(5) 0.131(6) 0.039(5) -0.001(5) -0.030(4) -0.054(4)
C16 0.064(5) 0.130(6) 0.055(5) -0.003(5) -0.028(4) -0.053(5)
C17 0.060(5) 0.119(6) 0.054(5) 0.006(4) -0.037(4) -0.048(5)
C18 0.068(5) 0.154(7) 0.032(4) -0.004(4) -0.024(3) -0.062(5)
C19 0.052(5) 0.102(5) 0.030(5) -0.014(4) -0.003(4) -0.049(4)
C20 0.042(5) 0.084(4) 0.020(4) -0.010(3) 0.000(3) -0.041(4)
C21 0.037(4) 0.070(4) 0.025(4) -0.008(3) 0.000(3) -0.028(4)
C22 0.038(5) 0.082(5) 0.027(4) 0.000(3) -0.004(3) -0.036(4)
C23 0.042(5) 0.100(5) 0.020(4) 0.003(4) -0.004(3) -0.043(4)
C24 0.029(4) 0.061(4) 0.019(4) -0.006(3) 0.004(3) -0.021(3)
C25 0.038(5) 0.055(4) 0.031(4) -0.012(3) -0.006(3) -0.016(4)
C26 0.041(5) 0.065(4) 0.041(5) -0.011(4) -0.017(4) -0.017(4)
C27 0.036(5) 0.062(4) 0.026(4) -0.007(3) -0.002(3) -0.024(4)
C28 0.024(4) 0.055(4) 0.018(4) -0.003(3) -0.001(3) -0.014(3)
C29 0.066(5) 0.075(5) 0.037(4) -0.001(3) -0.027(3) -0.034(4)
C30 0.060(5) 0.069(4) 0.032(4) -0.003(3) -0.033(3) -0.036(4)
C31 0.065(5) 0.076(4) 0.038(5) -0.004(4) -0.029(3) -0.038(4)
C32 0.073(5) 0.070(4) 0.035(4) -0.012(3) -0.027(3) -0.042(4)
C33 0.074(5) 0.069(4) 0.029(4) -0.006(3) -0.023(3) -0.039(4)
C34 0.068(5) 0.066(4) 0.030(4) -0.003(3) -0.027(3) -0.037(4)
C35 0.065(5) 0.070(4) 0.038(5) -0.005(4) -0.026(3) -0.032(4)
C36 0.080(5) 0.068(5) 0.039(5) -0.004(4) -0.013(3) -0.033(4)
N5 0.095(6) 0.058(5) 0.070(5) -0.017(4) 0.001(4) -0.021(5)
N6 0.066(5) 0.065(4) 0.042(5) -0.009(3) 0.002(4) -0.037(4)
N7 0.082(6) 0.081(4) 0.042(5) -0.016(4) 0.001(4) -0.027(4)
C37 0.093(6) 0.057(6) 0.068(6) -0.020(5) 0.005(5) -0.021(5)
C38 0.093(6) 0.051(6) 0.076(6) -0.013(4) -0.004(4) -0.041(5)
C39 0.097(6) 0.057(6) 0.090(6) -0.001(5) 0.003(5) -0.025(5)
C40 0.089(7) 0.057(6) 0.080(6) -0.011(5) 0.003(5) -0.023(6)
C41 0.093(7) 0.070(7) 0.072(6) -0.009(5) 0.006(5) -0.009(6)
C42 0.091(7) 0.071(7) 0.104(9) -0.003(6) -0.004(6) -0.031(6)
C43 0.093(8) 0.094(8) 0.084(6) -0.002(6) -0.001(6) -0.035(7)
C44 0.101(7) 0.072(5) 0.056(6) -0.016(4) -0.002(5) -0.036(5)
C45 0.078(7) 0.071(5) 0.053(6) -0.012(4) 0.001(5) -0.038(5)
C46 0.078(7) 0.075(5) 0.051(6) -0.016(4) 0.005(5) -0.039(5)
C47 0.070(6) 0.077(5) 0.038(5) -0.008(4) -0.007(4) -0.041(5)
C48 0.056(6) 0.075(5) 0.027(5) -0.005(4) -0.007(4) -0.040(4)
C49 0.026(5) 0.072(4) 0.023(4) -0.011(3) 0.005(3) -0.025(4)
C50 0.044(5) 0.075(5) 0.033(5) -0.008(4) -0.008(4) -0.036(4)
C51 0.060(6) 0.077(5) 0.044(5) -0.007(4) -0.002(4) -0.037(5)
C52 0.037(5) 0.070(4) 0.027(4) -0.014(3) 0.007(4) -0.029(4)
C53 0.040(5) 0.089(5) 0.024(5) -0.007(4) 0.009(4) -0.024(4)
C54 0.055(6) 0.078(5) 0.034(5) -0.009(4) 0.007(4) -0.016(5)
C55 0.050(6) 0.071(5) 0.048(5) -0.018(4) 0.007(4) -0.031(4)
C56 0.031(5) 0.075(5) 0.020(4) -0.011(4) 0.014(3) -0.032(4)
C57 0.079(11) 0.071(6) 0.086(9) -0.026(5) -0.013(8) -0.019(6)
C58 0.083(11) 0.116(8) 0.098(10) -0.046(7) -0.015(8) -0.018(7)
C59 0.130(14) 0.109(10) 0.139(18) -0.024(11) 0.061(14) -0.032(9)
C57A 0.086(11) 0.093(7) 0.078(11) -0.024(7) 0.001(9) -0.023(7)
C58A 0.086(12) 0.115(10) 0.084(13) -0.038(10) 0.007(11) -0.024(9)
C59A 0.112(17) 0.117(10) 0.09(2) -0.037(11) 0.015(17) -0.019(10)

loop_
_atom_type_symbol
_atom_type_description
_atom_type_scat_dispersion_real
_atom_type_scat_dispersion_imag
_atom_type_scat_source
C C 0.0181 0.0091 'International Tables Vol C Tables 4.2.6.8 and 6.1.1.4'
H H 0.0000 0.0000 'International Tables Vol C Tables 4.2.6.8 and 6.1.1.4'
F F 0.0727 0.0534 'International Tables Vol C Tables 4.2.6.8 and 6.1.1.4'
N N 0.0311 0.0180 'International Tables Vol C Tables 4.2.6.8 and 6.1.1.4'
P P 0.2955 0.4335 'International Tables Vol C Tables 4.2.6.8 and 6.1.1.4'

loop_
_geom_angle_atom_site_label_1
_geom_angle_atom_site_label_2
_geom_angle_atom_site_label_3
_geom_angle
F2 P1 F1 90.1(3)
F2 P1 F3 89.9(4)
F2 P1 F6 90.5(4)
F3 P1 F1 89.8(3)
F3 P1 F6 178.8(4)
F4 P1 F1 179.5(4)
F4 P1 F2 90.4(3)
F4 P1 F3 90.2(3)
F4 P1 F5 90.1(3)
F4 P1 F6 90.9(4)
F5 P1 F1 89.4(3)
F5 P1 F2 179.2(4)
F5 P1 F3 90.8(4)
F5 P1 F6 88.8(4)
F6 P1 F1 89.1(3)
F7 P2 F8 91.8(4)
F7 P2 F9 90.3(5)
F7 P2 F10 89.9(5)
F7 P2 F12 85.3(5)
F8 P2 F10 91.9(4)
F8 P2 F12 88.5(4)
F9 P2 F8 177.8(4)
F9 P2 F10 88.9(4)
F9 P2 F12 90.8(4)
F10 P2 F12 175.2(5)
F11 P2 F7 178.3(5)
F11 P2 F8 89.0(5)
F11 P2 F9 89.0(5)
F11 P2 F10 88.6(6)
F11 P2 F12 96.3(6)
F13 P3 F15 178.2(3)
F14 P3 F13 89.0(3)
F14 P3 F15 90.0(4)
F14 P3 F16 90.3(5)
F14 P3 F17 92.0(5)
F14 P3 F18 176.7(4)
F16 P3 F13 88.3(3)
F16 P3 F15 93.2(3)
F16 P3 F18 87.5(5)
F17 P3 F13 88.8(3)
F17 P3 F15 89.7(3)
F17 P3 F16 176.3(4)
F17 P3 F18 90.0(5)
F18 P3 F13 88.4(3)
F18 P3 F15 92.7(4)
F19 P4 F22 91.5(4)
F19 P4 F24 89.7(4)
F20 P4 F19 179.2(4)
F20 P4 F21 90.8(4)
F20 P4 F22 89.2(4)
F20 P4 F23 91.4(4)
F20 P4 F24 89.9(4)
F21 P4 F19 88.5(4)
F21 P4 F22 179.8(5)
F21 P4 F24 88.7(4)
F23 P4 F19 89.0(4)
F23 P4 F21 88.4(4)
F23 P4 F22 91.8(5)
F23 P4 F24 176.8(5)
F24 P4 F22 91.2(5)
C1 N1 C5 119.8(8)
C1 N1 C36 122.1(8)
C5 N1 C36 117.5(8)
C8 N2 C9 121.6(9)
C8 N2 C11 119.6(9)
C9 N2 C11 117.7(9)
C19 N3 C18 120.2(9)
C23 N3 C18 120.0(9)
C23 N3 C19 118.4(8)
C26 N4 C27 116.5(7)
C26 N4 C29 119.7(7)
C27 N4 C29 121.8(7)
N1 C1 H1 118.8
N1 C1 C2 122.5(9)
C2 C1 H1 118.8
C1 C2 H2 119.7
C1 C2 C3 120.6(9)
C3 C2 H2 119.7
C2 C3 C4 116.5(9)
C2 C3 C6 122.3(8)
C4 C3 C6 121.1(8)
C3 C4 H4 119.8
C5 C4 C3 120.3(8)
C5 C4 H4 119.8
N1 C5 C4 120.2(8)
N1 C5 H5 119.9
C4 C5 H5 119.9
C7 C6 C3 122.6(8)
C10 C6 C3 120.8(8)
C10 C6 C7 116.6(9)
C6 C7 H7 120.0
C8 C7 C6 119.9(10)
C8 C7 H7 120.0
N2 C8 C7 121.2(10)
N2 C8 H8 119.4
C7 C8 H8 119.4
N2 C9 H9 119.5
N2 C9 C10 120.9(10)
C10 C9 H9 119.5
C6 C10 H10 120.1
C9 C10 C6 119.7(9)
C9 C10 H10 120.1
N2 C11 H11A 110.3
N2 C11 H11B 110.3
N2 C11 C12 106.9(7)
H11A C11 H11B 108.6
C12 C11 H11A 110.3
C12 C11 H11B 110.3
C13 C12 C11 120.5(11)
C17 C12 C11 120.6(10)
C17 C12 C13 118.4(11)
C12 C13 H13 119.7
C12 C13 C14 120.6(12)
C14 C13 H13 119.7
C13 C14 H14 120.4
C15 C14 C13 119.3(12)
C15 C14 H14 120.4
C14 C15 C18 119.2(11)
C16 C15 C14 120.5(11)
C16 C15 C18 120.2(12)
C15 C16 H16 119.7
C15 C16 C17 120.6(12)
C17 C16 H16 119.7
C12 C17 C16 120.6(11)
C12 C17 H17 119.7
C16 C17 H17 119.7
N3 C18 H18A 110.2
N3 C18 H18B 110.2
C15 C18 N3 107.5(7)
C15 C18 H18A 110.2
C15 C18 H18B 110.2
H18A C18 H18B 108.5
N3 C19 H19 118.2
C20 C19 N3 123.6(9)
C20 C19 H19 118.2
C19 C20 H20 119.4
C19 C20 C21 121.2(9)
C21 C20 H20 119.4
C20 C21 C22 112.5(8)
C24 C21 C20 124.6(8)
C24 C21 C22 122.8(8)
C21 C22 H22 118.9
C23 C22 C21 122.3(9)
C23 C22 H22 118.9
N3 C23 C22 121.9(9)
N3 C23 H23 119.1
C22 C23 H23 119.1
C21 C24 C25 122.4(8)
C28 C24 C21 122.1(8)
C28 C24 C25 115.5(7)
C24 C25 H25 120.1
C26 C25 C24 119.8(8)
C26 C25 H25 120.1
N4 C26 H26 118.2
C25 C26 N4 123.5(8)
C25 C26 H26 118.2
N4 C27 H27 118.1
C28 C27 N4 123.9(8)
C28 C27 H27 118.1
C24 C28 H28 119.7
C27 C28 C24 120.7(8)
C27 C28 H28 119.7
N4 C29 H29A 110.0
N4 C29 H29B 110.0
N4 C29 C30 108.3(7)
H29A C29 H29B 108.4
C30 C29 H29A 110.0
C30 C29 H29B 110.0
C31 C30 C29 119.0(8)
C35 C30 C29 120.1(9)
C35 C30 C31 120.9(9)
C30 C31 H31 120.8
C30 C31 C32 118.4(9)
C32 C31 H31 120.8
C31 C32 H32 120.6
C33 C32 C31 118.8(9)
C33 C32 H32 120.6
C32 C33 C36 118.5(9)
C34 C33 C32 120.3(9)
C34 C33 C36 120.6(8)
C33 C34 H34 119.8
C33 C34 C35 120.4(9)
C35 C34 H34 119.8
C30 C35 C34 120.8(9)
C30 C35 H35 119.6
C34 C35 H35 119.6
N1 C36 C33 109.3(7)
N1 C36 H36A 109.8
N1 C36 H36B 109.8
C33 C36 H36A 109.8
C33 C36 H36B 109.8
H36A C36 H36B 108.3
C37 N5 C41 120.7(12)
C37 N5 C44 118.7(10)
C41 N5 C44 120.6(11)
C47 N6 C46 120.7(9)
C51 N6 C46 119.8(9)
C51 N6 C47 119.5(8)
C54 N7 C55 118.6(9)
C54 N7 C57 126.0(13)
C54 N7 C57A 100(2)
C55 N7 C57 115.3(13)
C55 N7 C57A 138(2)
N5 C37 H37 119.3
N5 C37 C38 121.5(11)
C38 C37 H37 119.3
C37 C38 C39 114.8(12)
C37 C38 C42 120.6(10)
C39 C38 C42 124.3(12)
C38 C39 H39 119.0
C40 C39 C38 122.1(13)
C40 C39 H39 119.0
C39 C40 C43 117.1(12)
C41 C40 C39 118.8(12)
C41 C40 C43 124.1(13)
N5 C41 H41 119.0
C40 C41 N5 122.0(13)
C40 C41 H41 119.0
C38 C42 H42A 109.5
C38 C42 H42B 109.5
C38 C42 H42C 109.5
H42A C42 H42B 109.5
H42A C42 H42C 109.5
H42B C42 H42C 109.5
C40 C43 H43A 109.5
C40 C43 H43B 109.5
C40 C43 H43C 109.5
H43A C43 H43B 109.5
H43A C43 H43C 109.5
H43B C43 H43C 109.5
N5 C44 H44A 109.0
N5 C44 H44B 109.0
N5 C44 C45 112.9(10)
H44A C44 H44B 107.8
C45 C44 H44A 109.0
C45 C44 H44B 109.0
C44 C45 H45A 109.5
C44 C45 H45B 109.5
H45A C45 H45B 108.1
C46 C45 C44 110.6(8)
C46 C45 H45A 109.5
C46 C45 H45B 109.5
N6 C46 C45 111.3(7)
N6 C46 H46A 109.4
N6 C46 H46B 109.4
C45 C46 H46A 109.4
C45 C46 H46B 109.4
H46A C46 H46B 108.0
N6 C47 H47 119.0
C48 C47 N6 122.0(10)
C48 C47 H47 119.0
C47 C48 H48 118.9
C47 C48 C49 122.3(9)
C49 C48 H48 118.9
C50 C49 C48 114.1(8)
C52 C49 C48 122.8(8)
C52 C49 C50 123.1(8)
C49 C50 H50 119.8
C51 C50 C49 120.5(9)
C51 C50 H50 119.8
N6 C51 C50 121.5(10)
N6 C51 H51 119.3
C50 C51 H51 119.3
C49 C52 C53 122.7(9)
C49 C52 C56 122.2(8)
C56 C52 C53 115.1(8)
C52 C53 H53 121.6
C54 C53 C52 116.8(10)
C54 C53 H53 121.6
N7 C54 C53 124.3(10)
N7 C54 H54 117.8
C53 C54 H54 117.8
N7 C55 H55 118.4
C56 C55 N7 123.2(10)
C56 C55 H55 118.4
C52 C56 H56 119.0
C55 C56 C52 121.9(9)
C55 C56 H56 119.0
N7 C57 H57A 109.7
N7 C57 H57B 109.7
H57A C57 H57B 108.2
C58 C57 N7 109.9(15)
C58 C57 H57A 109.7
C58 C57 H57B 109.7
C57 C58 H58A 101.5
C57 C58 H58B 101.5
H58A C58 H58B 104.6
C59 C58 C57 142(2)
C59 C58 H58A 101.5
C59 C58 H58B 101.5
C58 C59 H59A 109.5
C58 C59 H59B 109.5
C58 C59 H59C 109.5
H59A C59 H59B 109.5
H59A C59 H59C 109.5
H59B C59 H59C 109.5
N7 C57A H57C 105.6
N7 C57A H57D 105.6
H57C C57A H57D 106.1
C58A C57A N7 127(3)
C58A C57A H57C 105.6
C58A C57A H57D 105.6
C57A C58A H58C 111.8
C57A C58A H58D 111.8
H58C C58A H58D 109.6
C59A C58A C57A 100(3)
C59A C58A H58C 111.8
C59A C58A H58D 111.8
C58A C59A H59D 109.5
C58A C59A H59E 109.5
C58A C59A H59F 109.5
H59D C59A H59E 109.5
H59D C59A H59F 109.5
H59E C59A H59F 109.5

loop_
_geom_bond_atom_site_label_1
_geom_bond_atom_site_label_2
_geom_bond_distance
P1 F1 1.613(6)
P1 F2 1.589(6)
P1 F3 1.601(6)
P1 F4 1.573(7)
P1 F5 1.578(6)
P1 F6 1.603(7)
P2 F7 1.516(7)
P2 F8 1.584(7)
P2 F9 1.575(7)
P2 F10 1.589(8)
P2 F11 1.510(9)
P2 F12 1.592(9)
P3 F13 1.590(6)
P3 F14 1.536(7)
P3 F15 1.596(6)
P3 F16 1.572(7)
P3 F17 1.563(7)
P3 F18 1.574(8)
P4 F19 1.588(7)
P4 F20 1.561(7)
P4 F21 1.581(7)
P4 F22 1.599(8)
P4 F23 1.573(8)
P4 F24 1.589(9)
N1 C1 1.327(10)
N1 C5 1.366(11)
N1 C36 1.478(12)
N2 C8 1.312(12)
N2 C9 1.356(11)
N2 C11 1.517(13)
N3 C18 1.513(12)
N3 C19 1.364(11)
N3 C23 1.332(12)
N4 C26 1.355(11)
N4 C27 1.368(10)
N4 C29 1.442(11)
C1 H1 0.9500
C1 C2 1.357(13)
C2 H2 0.9500
C2 C3 1.386(12)
C3 C4 1.423(11)
C3 C6 1.458(13)
C4 H4 0.9500
C4 C5 1.369(12)
C5 H5 0.9500
C6 C7 1.430(12)
C6 C10 1.415(12)
C7 H7 0.9500
C7 C8 1.382(14)
C8 H8 0.9500
C9 H9 0.9500
C9 C10 1.380(13)
C10 H10 0.9500
C11 H11A 0.9900
C11 H11B 0.9900
C11 C12 1.534(14)
C12 C13 1.404(15)
C12 C17 1.355(14)
C13 H13 0.9500
C13 C14 1.414(14)
C14 H14 0.9500
C14 C15 1.364(15)
C15 C16 1.356(15)
C15 C18 1.505(14)
C16 H16 0.9500
C16 C17 1.415(14)
C17 H17 0.9500
C18 H18A 0.9900
C18 H18B 0.9900
C19 H19 0.9500
C19 C20 1.345(12)
C20 H20 0.9500
C20 C21 1.433(12)
C21 C22 1.464(12)
C21 C24 1.423(12)
C22 H22 0.9500
C22 C23 1.354(12)
C23 H23 0.9500
C24 C25 1.429(11)
C24 C28 1.416(11)
C25 H25 0.9500
C25 C26 1.351(11)
C26 H26 0.9500
C27 H27 0.9500
C27 C28 1.328(11)
C28 H28 0.9500
C29 H29A 0.9900
C29 H29B 0.9900
C29 C30 1.538(13)
C30 C31 1.403(12)
C30 C35 1.339(12)
C31 H31 0.9500
C31 C32 1.420(12)
C32 H32 0.9500
C32 C33 1.396(12)
C33 C34 1.367(12)
C33 C36 1.530(13)
C34 H34 0.9500
C34 C35 1.384(12)
C35 H35 0.9500
C36 H36A 0.9900
C36 H36B 0.9900
N5 C37 1.321(15)
N5 C41 1.382(14)
N5 C44 1.458(15)
N6 C46 1.478(12)
N6 C47 1.355(12)
N6 C51 1.340(12)
N7 C54 1.320(13)
N7 C55 1.364(13)
N7 C57 1.526(16)
N7 C57A 1.52(2)
C37 H37 0.9500
C37 C38 1.420(16)
C38 C39 1.423(15)
C38 C42 1.517(16)
C39 H39 0.9500
C39 C40 1.379(17)
C40 C41 1.314(16)
C40 C43 1.536(15)
C41 H41 0.9500
C42 H42A 0.9800
C42 H42B 0.9800
C42 H42C 0.9800
C43 H43A 0.9800
C43 H43B 0.9800
C43 H43C 0.9800
C44 H44A 0.9900
C44 H44B 0.9900
C44 C45 1.539(14)
C45 H45A 0.9900
C45 H45B 0.9900
C45 C46 1.492(12)
C46 H46A 0.9900
C46 H46B 0.9900
C47 H47 0.9500
C47 C48 1.302(12)
C48 H48 0.9500
C48 C49 1.438(12)
C49 C50 1.423(12)
C49 C52 1.407(12)
C50 H50 0.9500
C50 C51 1.364(12)
C51 H51 0.9500
C52 C53 1.461(12)
C52 C56 1.452(12)
C53 H53 0.9500
C53 C54 1.411(14)
C54 H54 0.9500
C55 H55 0.9500
C55 C56 1.306(12)
C56 H56 0.9500
C57 H57A 0.9900
C57 H57B 0.9900
C57 C58 1.474(17)
C58 H58A 0.9900
C58 H58B 0.9900
C58 C59 1.431(17)
C59 H59A 0.9800
C59 H59B 0.9800
C59 H59C 0.9800
C57A H57C 0.9900
C57A H57D 0.9900
C57A C58A 1.47(2)
C58A H58C 0.9900
C58A H58D 0.9900
C58A C59A 1.44(2)
C59A H59D 0.9800
C59A H59E 0.9800
C59A H59F 0.9800

loop_
_geom_torsion_atom_site_label_1
_geom_torsion_atom_site_label_2
_geom_torsion_atom_site_label_3
_geom_torsion_atom_site_label_4
_geom_torsion
N1 C1 C2 C3 -2.7(12)
N2 C9 C10 C6 1.5(12)
N2 C11 C12 C13 86.0(11)
N2 C11 C12 C17 -86.3(11)
N3 C19 C20 C21 -1.0(13)
N4 C27 C28 C24 -0.4(12)
N4 C29 C30 C31 91.0(9)
N4 C29 C30 C35 -89.0(10)
C1 N1 C5 C4 -2.9(11)
C1 N1 C36 C33 89.6(9)
C1 C2 C3 C4 1.5(11)
C1 C2 C3 C6 179.4(7)
C2 C3 C4 C5 -1.1(10)
C2 C3 C6 C7 1.3(12)
C2 C3 C6 C10 -180.0(7)
C3 C4 C5 N1 1.8(12)
C3 C6 C7 C8 179.5(8)
C3 C6 C10 C9 179.5(7)
C4 C3 C6 C7 179.1(6)
C4 C3 C6 C10 -2.2(11)
C5 N1 C1 C2 3.3(12)
C5 N1 C36 C33 -81.3(9)
C6 C3 C4 C5 -179.0(7)
C6 C7 C8 N2 0.5(13)
C7 C6 C10 C9 -1.7(11)
C8 N2 C9 C10 -0.2(12)
C8 N2 C11 C12 -89.4(11)
C9 N2 C8 C7 -0.8(13)
C9 N2 C11 C12 78.6(11)
C10 C6 C7 C8 0.8(11)
C11 N2 C8 C7 166.8(8)
C11 N2 C9 C10 -168.0(8)
C11 C12 C13 C14 -172.7(8)
C11 C12 C17 C16 173.7(9)
C12 C13 C14 C15 0.7(15)
C13 C12 C17 C16 1.3(14)
C13 C14 C15 C16 -2.3(14)
C13 C14 C15 C18 173.8(8)
C14 C15 C16 C17 3.4(15)
C14 C15 C18 N3 -86.6(11)
C15 C16 C17 C12 -2.9(15)
C16 C15 C18 N3 89.4(12)
C17 C12 C13 C14 -0.2(14)
C18 N3 C19 C20 167.3(8)
C18 N3 C23 C22 -169.2(8)
C18 C15 C16 C17 -172.6(8)
C19 N3 C18 C15 -88.3(11)
C19 N3 C23 C22 -3.0(12)
C19 C20 C21 C22 2.4(11)
C19 C20 C21 C24 177.8(8)
C20 C21 C22 C23 -4.3(11)
C20 C21 C24 C25 2.9(12)
C20 C21 C24 C28 -176.2(7)
C21 C22 C23 N3 4.9(13)
C21 C24 C25 C26 176.5(8)
C21 C24 C28 C27 -178.2(7)
C22 C21 C24 C25 177.8(7)
C22 C21 C24 C28 -1.3(12)
C23 N3 C18 C15 77.7(12)
C23 N3 C19 C20 1.1(12)
C24 C21 C22 C23 -179.8(8)
C24 C25 C26 N4 4.1(13)
C25 C24 C28 C27 2.7(11)
C26 N4 C27 C28 -0.3(11)
C26 N4 C29 C30 83.5(10)
C27 N4 C26 C25 -1.6(12)
C27 N4 C29 C30 -79.5(9)
C28 C24 C25 C26 -4.4(11)
C29 N4 C26 C25 -165.4(8)
C29 N4 C27 C28 163.1(8)
C29 C30 C31 C32 -172.3(7)
C29 C30 C35 C34 173.8(7)
C30 C31 C32 C33 -5.6(12)
C31 C30 C35 C34 -6.1(13)
C31 C32 C33 C34 2.3(12)
C31 C32 C33 C36 173.1(7)
C32 C33 C34 C35 -0.7(12)
C32 C33 C36 N1 -84.7(10)
C33 C34 C35 C30 2.6(13)
C34 C33 C36 N1 86.1(10)
C35 C30 C31 C32 7.6(12)
C36 N1 C1 C2 -167.3(8)
C36 N1 C5 C4 168.2(7)
C36 C33 C34 C35 -171.3(8)
N5 C37 C38 C39 -1.1(15)
N5 C37 C38 C42 172.6(10)
N5 C44 C45 C46 -72.8(13)
N6 C47 C48 C49 2.8(13)
N7 C55 C56 C52 -0.5(13)
N7 C57 C58 C59 -165(3)
N7 C57A C58A C59A 172(4)
C37 N5 C41 C40 -1.3(17)
C37 N5 C44 C45 -90.8(12)
C37 C38 C39 C40 -0.9(16)
C38 C39 C40 C41 1.8(18)
C38 C39 C40 C43 179.9(10)
C39 C40 C41 N5 -0.7(18)
C41 N5 C37 C38 2.2(17)
C41 N5 C44 C45 88.1(12)
C42 C38 C39 C40 -174.4(11)
C43 C40 C41 N5 -178.6(11)
C44 N5 C37 C38 -179.0(9)
C44 N5 C41 C40 179.9(11)
C44 C45 C46 N6 -176.3(10)
C46 N6 C47 C48 -178.5(8)
C46 N6 C51 C50 174.7(8)
C47 N6 C46 C45 76.3(12)
C47 N6 C51 C50 -3.3(13)
C47 C48 C49 C50 -1.1(11)
C47 C48 C49 C52 176.6(8)
C48 C49 C50 C51 -2.6(11)
C48 C49 C52 C53 -2.4(12)
C48 C49 C52 C56 -179.8(7)
C49 C50 C51 N6 4.9(13)
C49 C52 C53 C54 -178.1(8)
C49 C52 C56 C55 178.6(8)
C50 C49 C52 C53 175.1(7)
C50 C49 C52 C56 -2.3(12)
C51 N6 C46 C45 -101.6(11)
C51 N6 C47 C48 -0.5(13)
C52 C49 C50 C51 179.7(8)
C52 C53 C54 N7 -0.6(13)
C53 C52 C56 C55 1.0(11)
C54 N7 C55 C56 -0.6(14)
C54 N7 C57 C58 88.3(17)
C54 N7 C57A C58A 84(4)
C55 N7 C54 C53 1.2(14)
C55 N7 C57 C58 -93.4(17)
C55 N7 C57A C58A -74(5)
C56 C52 C53 C54 -0.5(10)
C57 N7 C54 C53 179.5(12)
C57 N7 C55 C56 -179.1(11)
C57 N7 C57A C58A -125(7)
C57A N7 C54 C53 -162.5(16)
C57A N7 C55 C56 155(3)
C57A N7 C57 C58 52(3)

loop_
_smtbx_masks_void_nr
_smtbx_masks_void_average_x
_smtbx_masks_void_average_y
_smtbx_masks_void_average_z
_smtbx_masks_void_volume
_smtbx_masks_void_count_electrons
1 -0.584 0.500 -0.252 1117.1 151.4
